data_1545669
loop_
_publ_author_name
'Adinarayana, B.'
'Thomas, Ajesh P.'
'Satha, Pardhasaradhi'
'Srinivasan, A.'

_publ_section_title
;
 Syntheses of Bipyricorroles and Their Meso--Meso Coupled Dimers
;
_journal_name_full 'Organic Letters'
_journal_paper_doi 10.1021/acs.orglett.7b00513
_journal_year 2017
_chemical_formula_sum 'C33 H21 F6 N4 Ni P'
_chemical_formula_weight 677.22
_chemical_name_systematic
;
 ?
;
_space_group_IT_number 54
_symmetry_cell_setting orthorhombic
_symmetry_space_group_name_Hall '-P 2a 2ac'
_symmetry_space_group_name_H-M 'P c c a'
_atom_sites_solution_hydrogens geom
_atom_sites_solution_primary direct
_atom_sites_solution_secondary difmap
_audit_creation_method SHELXL-97
_cell_angle_alpha 90.00
_cell_angle_beta 90.00
_cell_angle_gamma 90.00
_cell_formula_units_Z 8
_cell_length_a 21.052(6)
_cell_length_b 9.434(3)
_cell_length_c 29.833(9)
_cell_measurement_reflns_used 6622
_cell_measurement_temperature 100
_cell_measurement_theta_max 19.73
_cell_measurement_theta_min 2.37
_cell_volume 5925(3)
_computing_cell_refinement 'Bruker SAINT'
_computing_data_collection 'Bruker APEX2'
_computing_data_reduction 'Bruker SAINT  A'
_computing_molecular_graphics 'Bruker SHELXTL'
_computing_publication_material 'Bruker SHELXTL'
_computing_structure_refinement 'SHELXL-97 (Sheldrick, 2008)'
_computing_structure_solution 'SHELXS-97 (Sheldrick, 2008)'
_diffrn_ambient_temperature 100
_diffrn_measured_fraction_theta_full 0.988
_diffrn_measured_fraction_theta_max 0.988
_diffrn_measurement_device_type 'Bruker APEX-II CCD'
_diffrn_measurement_method '\f and \w scans'
_diffrn_radiation_monochromator graphite
_diffrn_radiation_source 'fine-focus sealed tube'
_diffrn_radiation_type MoK\a
_diffrn_radiation_wavelength 0.71073
_diffrn_reflns_av_R_equivalents 0.1298
_diffrn_reflns_av_sigmaI/netI 0.0632
_diffrn_reflns_limit_h_max 25
_diffrn_reflns_limit_h_min -25
_diffrn_reflns_limit_k_max 11
_diffrn_reflns_limit_k_min -11
_diffrn_reflns_limit_l_max 35
_diffrn_reflns_limit_l_min -33
_diffrn_reflns_number 57093
_diffrn_reflns_theta_full 25.03
_diffrn_reflns_theta_max 25.03
_diffrn_reflns_theta_min 4.10
_exptl_absorpt_coefficient_mu 0.778
_exptl_absorpt_correction_T_max 0.7452
_exptl_absorpt_correction_T_min 0.5420
_exptl_absorpt_correction_type multi-scan
_exptl_absorpt_process_details SADABS-2008/1
_exptl_crystal_density_diffrn 1.518
_exptl_crystal_density_method 'not measured'
_exptl_crystal_description Block
_exptl_crystal_F_000 2752
_exptl_crystal_size_max 0.12
_exptl_crystal_size_mid 0.07
_exptl_crystal_size_min 0.04
_refine_diff_density_max 1.164
_refine_diff_density_min -1.089
_refine_diff_density_rms 0.105
_refine_ls_extinction_method none
_refine_ls_goodness_of_fit_ref 1.046
_refine_ls_hydrogen_treatment mixed
_refine_ls_matrix_type full
_refine_ls_number_parameters 316
_refine_ls_number_reflns 5177
_refine_ls_number_restraints 6
_refine_ls_restrained_S_all 1.076
_refine_ls_R_factor_all 0.1365
_refine_ls_R_factor_gt 0.1038
_refine_ls_shift/su_max 0.000
_refine_ls_shift/su_mean 0.000
_refine_ls_structure_factor_coef Fsqd
_refine_ls_weighting_details 'calc w=1/[\s^2^(Fo^2^)+(0.1553P)^2^+19.5584P] where P=(Fo^2^+2Fc^2^)/3'
_refine_ls_weighting_scheme calc
_refine_ls_wR_factor_gt 0.2696
_refine_ls_wR_factor_ref 0.2927
_reflns_number_gt 3642
_reflns_number_total 5177
_reflns_threshold_expression >2\s(I)
_cod_data_source_file ol7b00513_si_002.cif
_cod_data_source_block AS_ADI_BPNIMES_pF6_0m
_cod_original_sg_symbol_H-M Pcca
_cod_database_code 1545669
_platon_squeeze_void_probe_radius 1.20

loop_
_symmetry_equiv_pos_as_xyz
'x, y, z'
'-x+1/2, -y, z'
'x+1/2, -y, -z+1/2'
'-x, y, -z+1/2'
'-x, -y, -z'
'x-1/2, y, -z'
'-x-1/2, y, z-1/2'
'x, -y, z-1/2'

loop_
_atom_site_label
_atom_site_type_symbol
_atom_site_fract_x
_atom_site_fract_y
_atom_site_fract_z
_atom_site_U_iso_or_equiv
_atom_site_adp_type
_atom_site_occupancy
_atom_site_symmetry_multiplicity
_atom_site_calc_flag
_atom_site_refinement_flags
C1 C 0.1035(7) 0.5313(11) 0.4814(4) 0.0981(13) Uani 1 1 d D
C2 C 0.0696(7) 0.5904(11) 0.5105(4) 0.0981(13) Uani 1 1 d .
H2 H 0.0378 0.6541 0.5027 0.118 Uiso 1 1 calc R
C3 C 0.0812(7) 0.5579(12) 0.5520(4) 0.0981(13) Uani 1 1 d .
H3 H 0.0587 0.6073 0.5738 0.118 Uiso 1 1 calc R
C4 C 0.1223(7) 0.4608(12) 0.5663(4) 0.0981(13) Uani 1 1 d .
H4 H 0.1263 0.4390 0.5966 0.118 Uiso 1 1 calc R
C5 C 0.1599(4) 0.3921(7) 0.5333(3) 0.055(2) Uani 1 1 d .
C6 C 0.2068(4) 0.2911(8) 0.5461(2) 0.0481(17) Uani 1 1 d .
C7 C 0.2491(5) 0.2322(13) 0.5164(3) 0.0851(11) Uani 1 1 d .
C8 C 0.3003(4) 0.1389(12) 0.5304(4) 0.0851(11) Uani 1 1 d .
H8 H 0.3100 0.1123 0.5596 0.102 Uiso 1 1 calc R
C9 C 0.3315(5) 0.0978(12) 0.4922(3) 0.0851(11) Uani 1 1 d D
H9 H 0.3664 0.0377 0.4900 0.102 Uiso 1 1 calc R
C10 C 0.2967(4) 0.1717(13) 0.4540(3) 0.0851(11) Uani 1 1 d D
C11 C 0.3156(4) 0.1536(12) 0.4122(3) 0.0851(11) Uani 1 1 d D
H11 H 0.3543 0.1102 0.4061 0.102 Uiso 1 1 calc R
C12 C 0.2786(4) 0.1983(12) 0.3788(3) 0.0851(11) Uani 1 1 d D
C13 C 0.2903(5) 0.1689(12) 0.3291(3) 0.0851(11) Uani 1 1 d D
H13 H 0.3230 0.1165 0.3164 0.102 Uiso 1 1 calc R
C14 C 0.2425(4) 0.2360(12) 0.3077(4) 0.0851(11) Uani 1 1 d .
H14 H 0.2349 0.2351 0.2770 0.102 Uiso 1 1 calc R
C15 C 0.2055(5) 0.3089(13) 0.3407(4) 0.0851(11) Uani 1 1 d .
C16 C 0.1542(3) 0.3966(8) 0.3268(3) 0.0489(17) Uani 1 1 d .
C17 C 0.1197(4) 0.4802(8) 0.3582(2) 0.0513(18) Uani 1 1 d .
C18 C 0.0719(6) 0.5711(11) 0.3432(4) 0.0981(13) Uani 1 1 d .
H18 H 0.0622 0.5782 0.3129 0.118 Uiso 1 1 calc R
C19 C 0.0403(7) 0.6483(11) 0.3740(4) 0.0981(13) Uani 1 1 d .
H19 H 0.0103 0.7128 0.3635 0.118 Uiso 1 1 calc R
C20 C 0.0478(7) 0.6402(11) 0.4145(4) 0.0981(13) Uani 1 1 d .
H20 H 0.0227 0.6933 0.4339 0.118 Uiso 1 1 calc R
C21 C 0.0912(7) 0.5568(12) 0.4299(4) 0.0981(13) Uani 1 1 d D
C22 C 0.2055(4) 0.2413(8) 0.5940(2) 0.0509(18) Uani 1 1 d .
C23 C 0.1593(4) 0.1512(8) 0.6084(3) 0.0544(19) Uani 1 1 d .
H23 H 0.1285 0.1206 0.5882 0.065 Uiso 1 1 calc R
C24 C 0.1568(4) 0.1038(9) 0.6525(3) 0.064(2) Uani 1 1 d .
H24 H 0.1234 0.0472 0.6622 0.077 Uiso 1 1 calc R
C25 C 0.2041(5) 0.1414(10) 0.6816(3) 0.070(2) Uani 1 1 d .
H25 H 0.2046 0.1033 0.7103 0.084 Uiso 1 1 calc R
C26 C 0.2503(5) 0.2338(12) 0.6689(3) 0.081(3) Uani 1 1 d .
H26 H 0.2805 0.2640 0.6896 0.097 Uiso 1 1 calc R
C27 C 0.2525(4) 0.2840(11) 0.6243(3) 0.072(3) Uani 1 1 d .
H27 H 0.2849 0.3446 0.6151 0.086 Uiso 1 1 calc R
C28 C 0.1345(3) 0.3969(9) 0.2801(3) 0.057(2) Uani 1 1 d .
C29 C 0.1529(5) 0.5012(10) 0.2493(3) 0.073(3) Uani 1 1 d .
H29 H 0.1803 0.5729 0.2585 0.088 Uiso 1 1 calc R
C30 C 0.1311(6) 0.4999(12) 0.2057(3) 0.086(3) Uani 1 1 d .
H30 H 0.1424 0.5733 0.1865 0.103 Uiso 1 1 calc R
C31 C 0.0934(4) 0.3940(13) 0.1901(3) 0.088(3) Uani 1 1 d .
H31 H 0.0796 0.3930 0.1605 0.105 Uiso 1 1 calc R
C32 C 0.0761(6) 0.2872(18) 0.2198(4) 0.132(6) Uani 1 1 d .
H32 H 0.0502 0.2140 0.2097 0.158 Uiso 1 1 calc R
C33 C 0.0961(6) 0.2867(16) 0.2637(3) 0.110(5) Uani 1 1 d .
H33 H 0.0841 0.2131 0.2827 0.132 Uiso 1 1 calc R
F1 F -0.0495(3) 0.1159(6) 0.4198(3) 0.115(3) Uani 1 1 d .
F2 F -0.0051(5) 0.0267(10) 0.3591(3) 0.159(4) Uani 1 1 d .
F3 F 0.0876(3) 0.1036(8) 0.3820(4) 0.156(4) Uani 1 1 d .
F4 F 0.0429(5) 0.1941(10) 0.4419(3) 0.156(4) Uani 1 1 d .
F5 F 0.0303(3) -0.0361(6) 0.4257(3) 0.121(3) Uani 1 1 d .
F6 F 0.0102(3) 0.2579(6) 0.3772(3) 0.109(2) Uani 1 1 d .
N1 N 0.1502(3) 0.4317(6) 0.4895(2) 0.0504(15) Uani 1 1 d .
N2 N 0.2472(3) 0.2510(7) 0.47061(19) 0.0518(15) Uani 1 1 d .
N3 N 0.2252(3) 0.2892(7) 0.3837(2) 0.0519(15) Uani 1 1 d D
N4 N 0.1303(3) 0.4754(7) 0.4035(2) 0.0548(16) Uani 1 1 d .
Ni2 Ni 0.18903(4) 0.36203(10) 0.43669(3) 0.0467(4) Uani 1 1 d .
P P 0.01892(11) 0.1090(2) 0.40038(9) 0.0625(6) Uani 1 1 d .

loop_
_atom_site_aniso_label
_atom_site_aniso_U_11
_atom_site_aniso_U_22
_atom_site_aniso_U_33
_atom_site_aniso_U_23
_atom_site_aniso_U_13
_atom_site_aniso_U_12
C1 0.146(4) 0.075(2) 0.073(3) -0.004(2) -0.009(3) 0.020(2)
C2 0.146(4) 0.075(2) 0.073(3) -0.004(2) -0.009(3) 0.020(2)
C3 0.146(4) 0.075(2) 0.073(3) -0.004(2) -0.009(3) 0.020(2)
C4 0.146(4) 0.075(2) 0.073(3) -0.004(2) -0.009(3) 0.020(2)
C5 0.069(5) 0.040(4) 0.057(5) -0.008(3) -0.009(4) -0.018(3)
C6 0.057(4) 0.052(4) 0.035(4) 0.008(3) -0.015(3) -0.019(3)
C7 0.0600(18) 0.119(3) 0.077(2) 0.026(2) 0.0100(16) 0.0020(18)
C8 0.0600(18) 0.119(3) 0.077(2) 0.026(2) 0.0100(16) 0.0020(18)
C9 0.0600(18) 0.119(3) 0.077(2) 0.026(2) 0.0100(16) 0.0020(18)
C10 0.0600(18) 0.119(3) 0.077(2) 0.026(2) 0.0100(16) 0.0020(18)
C11 0.0600(18) 0.119(3) 0.077(2) 0.026(2) 0.0100(16) 0.0020(18)
C12 0.0600(18) 0.119(3) 0.077(2) 0.026(2) 0.0100(16) 0.0020(18)
C13 0.0600(18) 0.119(3) 0.077(2) 0.026(2) 0.0100(16) 0.0020(18)
C14 0.0600(18) 0.119(3) 0.077(2) 0.026(2) 0.0100(16) 0.0020(18)
C15 0.0600(18) 0.119(3) 0.077(2) 0.026(2) 0.0100(16) 0.0020(18)
C16 0.050(4) 0.057(4) 0.040(4) 0.009(3) -0.006(3) -0.011(3)
C17 0.062(4) 0.052(4) 0.039(4) 0.008(3) -0.007(3) -0.009(3)
C18 0.146(4) 0.075(2) 0.073(3) -0.004(2) -0.009(3) 0.020(2)
C19 0.146(4) 0.075(2) 0.073(3) -0.004(2) -0.009(3) 0.020(2)
C20 0.146(4) 0.075(2) 0.073(3) -0.004(2) -0.009(3) 0.020(2)
C21 0.146(4) 0.075(2) 0.073(3) -0.004(2) -0.009(3) 0.020(2)
C22 0.061(4) 0.055(4) 0.037(4) 0.007(3) 0.001(3) -0.007(4)
C23 0.061(5) 0.056(4) 0.046(5) -0.002(4) -0.007(4) -0.008(4)
C24 0.073(5) 0.066(5) 0.052(5) 0.009(4) 0.016(4) -0.006(4)
C25 0.084(6) 0.080(6) 0.046(5) 0.017(4) 0.005(4) 0.008(5)
C26 0.078(6) 0.112(8) 0.054(6) 0.010(6) -0.020(5) -0.002(6)
C27 0.070(5) 0.091(6) 0.053(5) 0.012(5) -0.022(4) -0.026(5)
C28 0.046(4) 0.086(6) 0.039(4) 0.003(4) 0.001(3) -0.016(4)
C29 0.111(7) 0.071(5) 0.038(5) 0.007(4) -0.005(5) -0.022(5)
C30 0.118(8) 0.085(7) 0.054(6) 0.015(5) -0.009(6) -0.009(6)
C31 0.061(5) 0.154(10) 0.049(6) 0.002(6) -0.016(4) -0.015(6)
C32 0.108(8) 0.233(16) 0.055(7) 0.022(8) -0.021(6) -0.114(10)
C33 0.116(9) 0.174(12) 0.040(6) 0.000(6) -0.007(5) -0.086(9)
F1 0.101(5) 0.073(4) 0.172(7) -0.007(4) 0.061(5) 0.016(3)
F2 0.184(8) 0.168(8) 0.124(7) -0.070(6) -0.036(6) 0.015(7)
F3 0.087(4) 0.118(6) 0.265(11) 0.085(7) 0.048(6) 0.011(4)
F4 0.203(9) 0.123(6) 0.143(8) -0.007(5) -0.058(7) -0.028(7)
F5 0.123(5) 0.065(4) 0.175(7) 0.048(4) 0.045(5) 0.022(3)
F6 0.106(4) 0.083(4) 0.138(6) 0.049(4) -0.004(4) 0.007(3)
N1 0.073(4) 0.040(3) 0.039(4) 0.007(3) -0.009(3) -0.008(3)
N2 0.042(3) 0.074(4) 0.039(3) 0.021(3) 0.001(3) -0.008(3)
N3 0.042(3) 0.066(4) 0.048(4) 0.009(3) 0.001(3) -0.010(3)
N4 0.066(4) 0.050(3) 0.048(4) 0.002(3) -0.009(3) -0.003(3)
Ni2 0.0494(6) 0.0484(6) 0.0424(6) 0.0070(4) -0.0086(4) -0.0177(4)
P 0.0655(13) 0.0476(11) 0.0746(16) 0.0082(10) -0.0027(11) 0.0001(9)

loop_
_atom_type_symbol
_atom_type_description
_atom_type_scat_dispersion_real
_atom_type_scat_dispersion_imag
_atom_type_scat_source
C C 0.0033 0.0016 'International Tables Vol C Tables 4.2.6.8 and 6.1.1.4'
H H 0.0000 0.0000 'International Tables Vol C Tables 4.2.6.8 and 6.1.1.4'
F F 0.0171 0.0103 'International Tables Vol C Tables 4.2.6.8 and 6.1.1.4'
N N 0.0061 0.0033 'International Tables Vol C Tables 4.2.6.8 and 6.1.1.4'
Ni Ni 0.3393 1.1124 'International Tables Vol C Tables 4.2.6.8 and 6.1.1.4'
P P 0.1023 0.0942 'International Tables Vol C Tables 4.2.6.8 and 6.1.1.4'

loop_
_geom_angle_atom_site_label_1
_geom_angle_atom_site_label_2
_geom_angle_atom_site_label_3
_geom_angle
C2 C1 N1 126.0(10)
C2 C1 C21 120.8(11)
N1 C1 C21 113.1(9)
C1 C2 C3 116.5(12)
C1 C2 H2 121.7
C3 C2 H2 121.7
C2 C3 C4 126.2(12)
C2 C3 H3 116.9
C4 C3 H3 116.9
C3 C4 C5 117.0(11)
C3 C4 H4 121.5
C5 C4 H4 121.5
N1 C5 C4 116.9(8)
N1 C5 C6 122.6(8)
C4 C5 C6 120.4(8)
C7 C6 C5 123.2(8)
C7 C6 C22 119.9(7)
C5 C6 C22 116.7(7)
C6 C7 N2 124.7(9)
C6 C7 C8 122.6(9)
N2 C7 C8 112.6(9)
C9 C8 C7 106.6(10)
C9 C8 H8 126.7
C7 C8 H8 126.7
C8 C9 C10 105.2(9)
C8 C9 H9 127.4
C10 C9 H9 127.4
C11 C10 N2 129.8(9)
C11 C10 C9 120.1(9)
N2 C10 C9 110.1(8)
C10 C11 C12 119.2(10)
C10 C11 H11 120.4
C12 C11 H11 120.4
C11 C12 N3 125.2(9)
C11 C12 C13 125.0(9)
N3 C12 C13 109.7(8)
C14 C13 C12 104.7(9)
C14 C13 H13 127.7
C12 C13 H13 127.7
C13 C14 C15 107.8(10)
C13 C14 H14 126.1
C15 C14 H14 126.1
N3 C15 C16 125.8(9)
N3 C15 C14 114.7(9)
C16 C15 C14 119.5(9)
C17 C16 C15 121.2(8)
C17 C16 C28 119.0(7)
C15 C16 C28 119.8(8)
N4 C17 C18 117.0(8)
N4 C17 C16 123.3(7)
C18 C17 C16 119.8(8)
C19 C18 C17 118.0(11)
C19 C18 H18 121.0
C17 C18 H18 121.0
C20 C19 C18 125.1(13)
C20 C19 H19 117.4
C18 C19 H19 117.4
C19 C20 C21 119.0(13)
C19 C20 H20 120.5
C21 C20 H20 120.5
C20 C21 N4 124.0(10)
C20 C21 C1 124.0(11)
N4 C21 C1 112.0(9)
C23 C22 C27 118.9(7)
C23 C22 C6 120.4(7)
C27 C22 C6 120.7(7)
C22 C23 C24 121.6(8)
C22 C23 H23 119.2
C24 C23 H23 119.2
C25 C24 C23 119.4(8)
C25 C24 H24 120.3
C23 C24 H24 120.3
C26 C25 C24 120.7(8)
C26 C25 H25 119.6
C24 C25 H25 119.6
C25 C26 C27 120.0(9)
C25 C26 H26 120.0
C27 C26 H26 120.0
C22 C27 C26 119.2(8)
C22 C27 H27 120.4
C26 C27 H27 120.4
C29 C28 C33 116.8(8)
C29 C28 C16 123.5(7)
C33 C28 C16 119.7(8)
C30 C29 C28 121.4(9)
C30 C29 H29 119.3
C28 C29 H29 119.3
C31 C30 C29 121.6(10)
C31 C30 H30 119.2
C29 C30 H30 119.2
C30 C31 C32 117.9(9)
C30 C31 H31 121.1
C32 C31 H31 121.1
C33 C32 C31 122.0(10)
C33 C32 H32 119.0
C31 C32 H32 119.0
C32 C33 C28 120.3(11)
C32 C33 H33 119.8
C28 C33 H33 119.8
C5 N1 C1 117.2(8)
C5 N1 Ni2 129.3(5)
C1 N1 Ni2 113.5(6)
C10 N2 C7 105.5(7)
C10 N2 Ni2 126.5(6)
C7 N2 Ni2 128.0(6)
C15 N3 C12 103.0(7)
C15 N3 Ni2 128.2(6)
C12 N3 Ni2 128.8(6)
C17 N4 C21 116.7(7)
C17 N4 Ni2 129.3(6)
C21 N4 Ni2 113.8(6)
N3 Ni2 N1 178.1(3)
N3 Ni2 N2 89.1(3)
N1 Ni2 N2 91.5(3)
N3 Ni2 N4 91.8(3)
N1 Ni2 N4 87.6(3)
N2 Ni2 N4 179.0(3)
F2 P F3 90.5(6)
F2 P F1 90.8(5)
F3 P F1 178.7(6)
F2 P F4 179.3(6)
F3 P F4 89.7(6)
F1 P F4 89.0(6)
F2 P F6 93.4(5)
F3 P F6 89.0(4)
F1 P F6 91.1(4)
F4 P F6 85.9(5)
F2 P F5 89.7(5)
F3 P F5 90.0(4)
F1 P F5 89.9(4)
F4 P F5 90.9(5)
F6 P F5 176.7(5)

loop_
_geom_bond_atom_site_label_1
_geom_bond_atom_site_label_2
_geom_bond_distance
C1 C2 1.254(15)
C1 N1 1.381(13)
C1 C21 1.577(12)
C2 C3 1.299(15)
C2 H2 0.9300
C3 C4 1.331(15)
C3 H3 0.9300
C4 C5 1.420(14)
C4 H4 0.9300
C5 N1 1.374(10)
C5 C6 1.425(11)
C6 C7 1.373(13)
C6 C22 1.506(10)
C7 N2 1.377(11)
C7 C8 1.453(14)
C8 C9 1.373(15)
C8 H8 0.9300
C9 C10 1.524(12)
C9 H9 0.9300
C10 C11 1.320(13)
C10 N2 1.374(12)
C11 C12 1.332(11)
C11 H11 0.9300
C12 N3 1.421(10)
C12 C13 1.530(12)
C13 C14 1.348(13)
C13 H13 0.9300
C14 C15 1.431(14)
C14 H14 0.9300
C15 N3 1.360(12)
C15 C16 1.423(13)
C16 C17 1.423(11)
C16 C28 1.454(11)
C17 N4 1.370(10)
C17 C18 1.397(13)
C18 C19 1.348(15)
C18 H18 0.9300
C19 C20 1.220(15)
C19 H19 0.9300
C20 C21 1.290(16)
C20 H20 0.9300
C21 N4 1.374(13)
C22 C23 1.362(11)
C22 C27 1.398(11)
C23 C24 1.391(12)
C23 H23 0.9300
C24 C25 1.365(13)
C24 H24 0.9300
C25 C26 1.361(13)
C25 H25 0.9300
C26 C27 1.414(12)
C26 H26 0.9300
C27 H27 0.9300
C28 C29 1.400(11)
C28 C33 1.406(13)
C29 C30 1.381(13)
C29 H29 0.9300
C30 C31 1.357(14)
C30 H30 0.9300
C31 C32 1.391(15)
C31 H31 0.9300
C32 C33 1.376(14)
C32 H32 0.9300
C33 H33 0.9300
F1 P 1.555(6)
F2 P 1.540(8)
F3 P 1.547(7)
F4 P 1.560(9)
F5 P 1.582(6)
F6 P 1.577(6)
N1 Ni2 1.893(6)
N2 Ni2 1.903(6)
N3 Ni2 1.884(6)
N4 Ni2 1.911(6)

loop_
_geom_torsion_atom_site_label_1
_geom_torsion_atom_site_label_2
_geom_torsion_atom_site_label_3
_geom_torsion_atom_site_label_4
_geom_torsion
N1 C1 C2 C3 3(2)
C21 C1 C2 C3 176.7(12)
C1 C2 C3 C4 -5(2)
C2 C3 C4 C5 4(2)
C3 C4 C5 N1 -0.3(15)
C3 C4 C5 C6 177.4(10)
N1 C5 C6 C7 4.6(12)
C4 C5 C6 C7 -172.9(10)
N1 C5 C6 C22 -170.9(6)
C4 C5 C6 C22 11.5(11)
C5 C6 C7 N2 -7.3(15)
C22 C6 C7 N2 168.1(8)
C5 C6 C7 C8 174.4(9)
C22 C6 C7 C8 -10.2(14)
C6 C7 C8 C9 178.4(10)
N2 C7 C8 C9 0.0(13)
C7 C8 C9 C10 0.2(12)
C8 C9 C10 C11 179.9(11)
C8 C9 C10 N2 -0.4(12)
N2 C10 C11 C12 -11.2(19)
C9 C10 C11 C12 168.5(11)
C10 C11 C12 N3 12.9(18)
C10 C11 C12 C13 -172.3(10)
C11 C12 C13 C14 -178.6(11)
N3 C12 C13 C14 -3.1(12)
C12 C13 C14 C15 3.1(12)
C13 C14 C15 N3 -2.4(13)
C13 C14 C15 C16 175.9(9)
N3 C15 C16 C17 3.4(15)
C14 C15 C16 C17 -174.6(8)
N3 C15 C16 C28 -174.0(9)
C14 C15 C16 C28 7.9(14)
C15 C16 C17 N4 -4.5(12)
C28 C16 C17 N4 173.0(7)
C15 C16 C17 C18 176.4(9)
C28 C16 C17 C18 -6.1(12)
N4 C17 C18 C19 0.7(15)
C16 C17 C18 C19 179.8(10)
C17 C18 C19 C20 -4(2)
C18 C19 C20 C21 3(2)
C19 C20 C21 N4 0(2)
C19 C20 C21 C1 -177.0(13)
C2 C1 C21 C20 2(2)
N1 C1 C21 C20 176.8(12)
C2 C1 C21 N4 -175.8(11)
N1 C1 C21 N4 -0.9(15)
C7 C6 C22 C23 -102.5(10)
C5 C6 C22 C23 73.2(10)
C7 C6 C22 C27 76.0(11)
C5 C6 C22 C27 -108.3(9)
C27 C22 C23 C24 1.7(13)
C6 C22 C23 C24 -179.8(8)
C22 C23 C24 C25 -4.1(13)
C23 C24 C25 C26 5.6(14)
C24 C25 C26 C27 -4.7(16)
C23 C22 C27 C26 -0.7(14)
C6 C22 C27 C26 -179.2(9)
C25 C26 C27 C22 2.2(16)
C17 C16 C28 C29 83.3(10)
C15 C16 C28 C29 -99.2(11)
C17 C16 C28 C33 -98.0(11)
C15 C16 C28 C33 79.5(12)
C33 C28 C29 C30 3.7(16)
C16 C28 C29 C30 -177.6(10)
C28 C29 C30 C31 -3.2(17)
C29 C30 C31 C32 1.3(18)
C30 C31 C32 C33 0(2)
C31 C32 C33 C28 1(2)
C29 C28 C33 C32 -2.5(18)
C16 C28 C33 C32 178.7(12)
C4 C5 N1 C1 -2.0(12)
C6 C5 N1 C1 -179.6(8)
C4 C5 N1 Ni2 -178.3(7)
C6 C5 N1 Ni2 4.1(10)
C2 C1 N1 C5 0.9(17)
C21 C1 N1 C5 -173.7(9)
C2 C1 N1 Ni2 177.8(11)
C21 C1 N1 Ni2 3.2(12)
C11 C10 N2 C7 -179.9(12)
C9 C10 N2 C7 0.3(11)
C11 C10 N2 Ni2 0.2(16)
C9 C10 N2 Ni2 -179.5(6)
C6 C7 N2 C10 -178.6(10)
C8 C7 N2 C10 -0.2(12)
C6 C7 N2 Ni2 1.2(15)
C8 C7 N2 Ni2 179.7(6)
C16 C15 N3 C12 -177.8(10)
C14 C15 N3 C12 0.3(11)
C16 C15 N3 Ni2 3.4(15)
C14 C15 N3 Ni2 -178.5(7)
C11 C12 N3 C15 177.2(11)
C13 C12 N3 C15 1.6(10)
C11 C12 N3 Ni2 -4.0(15)
C13 C12 N3 Ni2 -179.5(6)
C18 C17 N4 C21 2.4(12)
C16 C17 N4 C21 -176.7(8)
C18 C17 N4 Ni2 178.1(7)
C16 C17 N4 Ni2 -1.0(11)
C20 C21 N4 C17 -3.1(17)
C1 C21 N4 C17 174.5(8)
C20 C21 N4 Ni2 -179.5(11)
C1 C21 N4 Ni2 -1.9(12)
C15 N3 Ni2 N1 64(8)
C12 N3 Ni2 N1 -115(8)
C15 N3 Ni2 N2 173.8(8)
C12 N3 Ni2 N2 -4.7(8)
C15 N3 Ni2 N4 -6.5(8)
C12 N3 Ni2 N4 175.0(7)
C5 N1 Ni2 N3 103(8)
C1 N1 Ni2 N3 -74(8)
C5 N1 Ni2 N2 -7.4(6)
C1 N1 Ni2 N2 176.2(7)
C5 N1 Ni2 N4 172.9(6)
C1 N1 Ni2 N4 -3.5(7)
C10 N2 Ni2 N3 6.4(8)
C7 N2 Ni2 N3 -173.4(8)
C10 N2 Ni2 N1 -175.3(8)
C7 N2 Ni2 N1 4.8(8)
C10 N2 Ni2 N4 -157(16)
C7 N2 Ni2 N4 24(16)
C17 N4 Ni2 N3 5.4(7)
C21 N4 Ni2 N3 -178.8(7)
C17 N4 Ni2 N1 -172.8(7)
C21 N4 Ni2 N1 3.0(7)
C17 N4 Ni2 N2 168(63)
C21 N4 Ni2 N2 -16(16)

loop_
_platon_squeeze_void_nr
_platon_squeeze_void_average_x
_platon_squeeze_void_average_y
_platon_squeeze_void_average_z
_platon_squeeze_void_volume
_platon_squeeze_void_count_electrons
_platon_squeeze_void_content
1 0.500 0.142 0.250 128 37 ' '
2 1.000 -0.143 0.250 128 36 ' '
3 0.500 -0.143 0.750 128 36 ' '
4 1.000 0.142 0.750 128 37 ' '
5 0.426 0.125 0.028 7 1 ' '
6 0.574 0.125 0.472 7 1 ' '
7 0.074 0.125 0.528 7 1 ' '
8 0.926 0.125 0.972 7 1 ' '
9 0.074 0.875 0.028 7 1 ' '
10 0.926 0.875 0.472 7 1 ' '
11 0.426 0.875 0.528 7 1 ' '
12 0.574 0.875 0.972 7 1 ' '
